data_1552863
loop_
_publ_author_name
'Nie, Yu'
'Zhang, Zhi-Xu'
'Shi, Ping-Ping'
'Zhang, Wan-Ying'
'Ye, Qiong'
'Fu, Da-Wei'

_publ_section_title
;
 Flexible Thin Film and Bulk Switchable Relaxor Coexisting Most Optimal
 473 nm Blue Light without Blue-Light Hazard/Visual Injury
;
_journal_name_full 'The Journal of Physical Chemistry C'
_journal_paper_doi 10.1021/acs.jpcc.9b09239
_journal_year 2019
_chemical_formula_sum 'C14 H22 Cl4 N4 O4 Zn'
_chemical_formula_weight 517.51
_space_group_IT_number 15
_space_group_name_Hall '-C 2yc'
_space_group_name_H-M_alt 'C 1 2/c 1'
_symmetry_cell_setting monoclinic
_symmetry_space_group_name_H-M 'C 1 2/c 1'
_atom_sites_solution_hydrogens geom
_atom_sites_solution_primary direct
_atom_sites_solution_secondary difmap
_audit_creation_method SHELXL-97
_cell_angle_alpha 90.00
_cell_angle_beta 96.774(4)
_cell_angle_gamma 90.00
_cell_formula_units_Z 4
_cell_length_a 19.0472(8)
_cell_length_b 15.0384(6)
_cell_length_c 7.2585(4)
_cell_measurement_reflns_used 5924
_cell_measurement_temperature 293(2)
_cell_measurement_theta_max 30.8580
_cell_measurement_theta_min 2.7170
_cell_volume 2064.61(17)
_computing_structure_refinement 'SHELXL-97 (Sheldrick, 1997)'
_computing_structure_solution 'SHELXS-97 (Sheldrick, 1990)'
_diffrn_ambient_temperature 293(2)
_diffrn_measured_fraction_theta_full 0.993
_diffrn_measured_fraction_theta_max 0.993
_diffrn_measurement_device_type 'XtaLAB Synergy R, DW system, HyPix'
_diffrn_measurement_method '\w scans'
_diffrn_radiation_monochromator graphite
_diffrn_radiation_source 'fine-focus sealed tube'
_diffrn_radiation_type MoK\a
_diffrn_radiation_wavelength 0.71073
_diffrn_reflns_av_R_equivalents 0.0296
_diffrn_reflns_av_sigmaI/netI 0.0228
_diffrn_reflns_limit_h_max 26
_diffrn_reflns_limit_h_min -25
_diffrn_reflns_limit_k_max 20
_diffrn_reflns_limit_k_min -19
_diffrn_reflns_limit_l_max 8
_diffrn_reflns_limit_l_min -10
_diffrn_reflns_number 9161
_diffrn_reflns_theta_full 30.78
_diffrn_reflns_theta_max 30.78
_diffrn_reflns_theta_min 2.71
_exptl_absorpt_coefficient_mu 1.735
_exptl_absorpt_correction_T_max 1.00000
_exptl_absorpt_correction_T_min 0.65649
_exptl_absorpt_correction_type multi-scan
_exptl_crystal_density_diffrn 1.658
_exptl_crystal_density_method 'not measured'
_exptl_crystal_description cuboid
_exptl_crystal_F_000 1048
_refine_diff_density_max 3.628
_refine_diff_density_min -3.000
_refine_diff_density_rms 0.208
_refine_ls_extinction_method none
_refine_ls_goodness_of_fit_ref 1.015
_refine_ls_hydrogen_treatment mixed
_refine_ls_matrix_type full
_refine_ls_number_parameters 122
_refine_ls_number_reflns 2620
_refine_ls_number_restraints 4
_refine_ls_restrained_S_all 1.112
_refine_ls_R_factor_all 0.0950
_refine_ls_R_factor_gt 0.0889
_refine_ls_shift/su_max 0.005
_refine_ls_shift/su_mean 0.000
_refine_ls_structure_factor_coef Fsqd
_refine_ls_weighting_details 'calc w=1/[\s^2^(Fo^2^)+(0.0786P)^2^+4.7619P] where P=(Fo^2^+2Fc^2^)/3'
_refine_ls_weighting_scheme calc
_refine_ls_wR_factor_gt 0.2471
_refine_ls_wR_factor_ref 0.2503
_reflns_number_gt 2267
_reflns_number_total 3220
_reflns_threshold_expression >2sigma(I)
_cod_data_source_file jp9b09239_si_002.cif
_cod_data_source_block 1
_cod_depositor_comments
;
The following automatic conversions were performed:

data item '_exptl_absorpt_correction_type' value 'Multi-scan' was
changed to 'multi-scan' in accordance with the
/home/data/users/saulius/crontab/automatic-downloads/rss-feeds/ACS/lib/dictionaries/cif_core.dic
dictionary named 'cif_core.dic' version 2.4.2 last updated on
2011-04-26.

Automatic conversion script
Id: cif_fix_values 6909 2019-04-08 15:41:33Z antanas 
;
_cod_original_sg_symbol_H-M C2/c
_cod_database_code 1552863

loop_
_symmetry_equiv_pos_as_xyz
'x, y, z'
'-x, y, -z+1/2'
'x+1/2, y+1/2, z'
'-x+1/2, y+1/2, -z+1/2'
'-x, -y, -z'
'x, -y, z-1/2'
'-x+1/2, -y+1/2, -z'
'x+1/2, -y+1/2, z-1/2'

loop_
_atom_site_label
_atom_site_type_symbol
_atom_site_fract_x
_atom_site_fract_y
_atom_site_fract_z
_atom_site_U_iso_or_equiv
_atom_site_adp_type
_atom_site_occupancy
_atom_site_symmetry_multiplicity
_atom_site_calc_flag
_atom_site_refinement_flags
Zn1 Zn 0.0000 0.24380(6) 0.7500 0.0320(3) Uani 1 2 d S
Cl2 Cl 0.00903(8) 0.33121(11) 1.0049(2) 0.0448(4) Uani 1 1 d .
Cl3 Cl 0.09762(8) 0.15872(12) 0.7586(3) 0.0573(5) Uani 1 1 d .
O1 O 0.6777(3) -0.1063(4) 0.2857(12) 0.0833(14) Uani 1 1 d .
N2 N 0.8705(3) 0.2291(3) 0.1622(9) 0.0424(12) Uani 1 1 d .
H2B H 0.8814 0.2204 0.0477 0.064 Uiso 1 1 calc R
H2C H 0.9089 0.2211 0.2432 0.064 Uiso 1 1 calc R
H2D H 0.8545 0.2843 0.1724 0.064 Uiso 1 1 calc R
C7 C 0.6626(3) -0.0278(3) 0.3069(8) 0.0308(10) Uani 1 1 d .
N1 N 0.6006(2) -0.0043(3) 0.3622(8) 0.0430(12) Uani 1 1 d D
H1A H 0.5916 0.0515 0.3974 0.052 Uiso 1 1 d RD
H1B H 0.5673 -0.0449 0.3794 0.052 Uiso 1 1 d RD
C1 C 0.7136(3) 0.0434(3) 0.2720(7) 0.0280(9) Uani 1 1 d .
C5 C 0.8272(3) 0.0756(4) 0.1728(9) 0.0388(12) Uani 1 1 d .
H5A H 0.8688 0.0565 0.1301 0.047 Uiso 1 1 calc R
C2 C 0.7028(3) 0.1337(4) 0.2983(9) 0.0369(12) Uani 1 1 d .
H2A H 0.6610 0.1532 0.3396 0.044 Uiso 1 1 calc R
C4 C 0.8155(3) 0.1654(3) 0.2011(8) 0.0302(10) Uani 1 1 d .
C6 C 0.7763(3) 0.0152(3) 0.2088(8) 0.0345(11) Uani 1 1 d .
H6A H 0.7839 -0.0451 0.1909 0.041 Uiso 1 1 calc R
C3 C 0.7540(3) 0.1950(3) 0.2632(9) 0.0350(11) Uani 1 1 d .
H3A H 0.7469 0.2554 0.2813 0.042 Uiso 1 1 calc R
O3 O 0.0000 0.1240(7) 0.2500 0.0833(14) Uani 1 2 d SD
H3WA H 0.012(6) 0.107(9) 0.157(10) 0.125 Uiso 1 1 d D
O2 O 0.0000 0.0000 0.0000 0.0833(14) Uani 1 2 d SD
H2F H 0.037(3) 0.018(8) 0.041(17) 0.125 Uiso 1 1 d D

loop_
_atom_site_aniso_label
_atom_site_aniso_U_11
_atom_site_aniso_U_22
_atom_site_aniso_U_33
_atom_site_aniso_U_23
_atom_site_aniso_U_13
_atom_site_aniso_U_12
Zn1 0.0277(5) 0.0320(5) 0.0382(5) 0.000 0.0113(3) 0.000
Cl2 0.0500(8) 0.0456(8) 0.0417(8) -0.0093(6) 0.0169(6) -0.0091(6)
Cl3 0.0382(8) 0.0481(9) 0.0882(13) 0.0124(8) 0.0182(8) 0.0156(6)
O1 0.069(3) 0.054(3) 0.129(5) 0.002(3) 0.021(3) 0.003(2)
N2 0.031(2) 0.029(2) 0.069(4) 0.000(2) 0.016(2) -0.0017(17)
C7 0.034(2) 0.021(2) 0.039(3) 0.0012(19) 0.009(2) 0.0001(18)
N1 0.034(2) 0.029(2) 0.069(3) -0.001(2) 0.020(2) -0.0034(17)
C1 0.029(2) 0.024(2) 0.032(2) 0.0020(17) 0.0058(18) 0.0012(17)
C5 0.029(2) 0.025(2) 0.064(4) -0.003(2) 0.016(2) 0.0039(19)
C2 0.033(2) 0.026(2) 0.054(3) -0.003(2) 0.017(2) 0.0024(19)
C4 0.026(2) 0.022(2) 0.043(3) 0.0019(19) 0.0081(19) 0.0019(17)
C6 0.033(2) 0.021(2) 0.051(3) 0.000(2) 0.010(2) 0.0027(18)
C3 0.032(2) 0.020(2) 0.054(3) -0.003(2) 0.014(2) 0.0023(18)
O3 0.069(3) 0.054(3) 0.129(5) 0.002(3) 0.021(3) 0.003(2)
O2 0.069(3) 0.054(3) 0.129(5) 0.002(3) 0.021(3) 0.003(2)

loop_
_atom_type_symbol
_atom_type_description
_atom_type_scat_dispersion_real
_atom_type_scat_dispersion_imag
_atom_type_scat_source
C C 0.0033 0.0016 'International Tables Vol C Tables 4.2.6.8 and 6.1.1.4'
H H 0.0000 0.0000 'International Tables Vol C Tables 4.2.6.8 and 6.1.1.4'
N N 0.0061 0.0033 'International Tables Vol C Tables 4.2.6.8 and 6.1.1.4'
O O 0.0106 0.0060 'International Tables Vol C Tables 4.2.6.8 and 6.1.1.4'
Cl Cl 0.1484 0.1585 'International Tables Vol C Tables 4.2.6.8 and 6.1.1.4'
Zn Zn 0.2839 1.4301 'International Tables Vol C Tables 4.2.6.8 and 6.1.1.4'

loop_
_geom_angle_atom_site_label_1
_geom_angle_atom_site_label_2
_geom_angle_atom_site_label_3
_geom_angle
_geom_angle_site_symmetry_1
_geom_angle_site_symmetry_3
Cl3 Zn1 Cl3 110.76(10) 2_556 .
Cl3 Zn1 Cl2 109.64(6) 2_556 .
Cl3 Zn1 Cl2 108.96(7) . .
Cl3 Zn1 Cl2 108.96(7) 2_556 2_556
Cl3 Zn1 Cl2 109.64(6) . 2_556
Cl2 Zn1 Cl2 108.86(9) . 2_556
O1 C7 N1 121.3(5) . .
O1 C7 C1 120.2(5) . .
N1 C7 C1 118.5(4) . .
C2 C1 C6 119.2(5) . .
C2 C1 C7 124.7(5) . .
C6 C1 C7 116.1(4) . .
C4 C5 C6 119.0(5) . .
C1 C2 C3 120.3(5) . .
C5 C4 C3 121.4(5) . .
C5 C4 N2 118.4(5) . .
C3 C4 N2 120.2(5) . .
C5 C6 C1 120.8(5) . .
C4 C3 C2 119.2(5) . .

loop_
_geom_bond_atom_site_label_1
_geom_bond_atom_site_label_2
_geom_bond_distance
_geom_bond_site_symmetry_2
Zn1 Cl3 2.2519(15) 2_556
Zn1 Cl3 2.2519(15) .
Zn1 Cl2 2.2599(15) .
Zn1 Cl2 2.2599(15) 2_556
O1 C7 1.228(8) .
N2 C4 1.471(7) .
C7 N1 1.337(7) .
C7 C1 1.488(7) .
C1 C2 1.391(7) .
C1 C6 1.396(7) .
C5 C4 1.388(7) .
C5 C6 1.375(7) .
C2 C3 1.388(7) .
C4 C3 1.377(7) .

loop_
_geom_hbond_atom_site_label_D
_geom_hbond_atom_site_label_H
_geom_hbond_atom_site_label_A
_geom_hbond_distance_DH
_geom_hbond_distance_HA
_geom_hbond_distance_DA
_geom_hbond_angle_DHA
_geom_hbond_site_symmetry_A
N2 H2C O3 0.89 2.27 2.936(8) 132.0 1_655
N2 H2D O1 0.89 1.79 2.682(8) 174.9 4_655
O3 H3WA O2 0.780(2) 1.97(9) 2.602(7) 138(13) 1
